data_4301722
loop_
_publ_author_name
'Xiao-Yan Tang'
'Rong-Xin Yuan'
'Zhi-Gang Ren'
'Hong-Xi Li'
'Yong Zhang'
'Jian-Ping Lang'

_publ_contact_author_address
;         
College of Chemistry, Chemical Engineering and Materials Science 
Suzhou University, Suzhou 215123, Jiangsu, 
P. R. China
;
_publ_contact_author_email jplang@suda.edu.cn
_publ_contact_author_fax 86-512-65880089
_publ_contact_author_name 'Jian-Ping Lang'
_publ_contact_author_phone 86-512-65882865
_publ_section_title
;
Interactions of a Cationic Mercury(II) Thiolate Complex
[Hg(Tab)2](PF6)2 with N-Donor Ligands
;
_journal_name_full 'Inorganic Chemistry'
_journal_page_first 2639
_journal_page_last 2651
_journal_paper_doi 10.1021/ic8021744
_journal_volume 48
_journal_year 2009
_chemical_formula_moiety ' 2(C20 H34 Hg N4 S2), C2 H3 N, 4(F6 P)'
_chemical_formula_sum 'C42 H71 F24 Hg2 N9 P4 S4'
_chemical_formula_weight 1811.42
_chemical_name_systematic
; 
 ? 
;
_space_group_IT_number 15
_symmetry_cell_setting monoclinic
_symmetry_space_group_name_Hall '-C 2yc'
_symmetry_space_group_name_H-M 'C 1 2/c 1'
_atom_sites_solution_hydrogens geom
_atom_sites_solution_primary direct
_atom_sites_solution_secondary difmap
_cell_angle_alpha 90.00
_cell_angle_beta 120.54(3)
_cell_angle_gamma 90.00
_cell_formula_units_Z 4
_cell_length_a 38.486(8)
_cell_length_b 9.3755(19)
_cell_length_c 21.008(4)
_cell_measurement_reflns_used 10264
_cell_measurement_temperature 213(2)
_cell_measurement_theta_max 27.4662
_cell_measurement_theta_min 2.9952
_cell_volume 6529(3)
_computing_cell_refinement 'CrystalClear, Ver. 1.30 (Rigaku/MSC, 2001)'
_computing_data_collection 'CrystalClear, Ver. 1.30 (Rigaku/MSC, 2001)'
_computing_data_reduction 'CrystalStructure, Ver. 3.60 (Rigaku/MSC, 2004)'
_computing_molecular_graphics 'SHELXL-97 (Sheldrick, 1997)'
_computing_publication_material 'SHELXL-97 (Sheldrick, 1997)'
_computing_structure_refinement 'SHELXL-97 (Sheldrick, 1997)'
_computing_structure_solution 'SHELXS-97 (Sheldrick, 1990)'
_diffrn_ambient_temperature 213(2)
_diffrn_measured_fraction_theta_full 0.989
_diffrn_measured_fraction_theta_max 0.989
_diffrn_measurement_device_type 'Rigaku Mercury'
_diffrn_measurement_method \w
_diffrn_radiation_monochromator graphite
_diffrn_radiation_source 'fine-focus sealed tube'
_diffrn_radiation_type MoK\a
_diffrn_radiation_wavelength 0.71073
_diffrn_reflns_av_R_equivalents 0.0425
_diffrn_reflns_av_sigmaI/netI 0.0690
_diffrn_reflns_limit_h_max 45
_diffrn_reflns_limit_h_min -43
_diffrn_reflns_limit_k_max 11
_diffrn_reflns_limit_k_min -11
_diffrn_reflns_limit_l_max 11
_diffrn_reflns_limit_l_min -24
_diffrn_reflns_number 12525
_diffrn_reflns_theta_full 25.00
_diffrn_reflns_theta_max 25.00
_diffrn_reflns_theta_min 3.00
_diffrn_standards_decay_% 0
_diffrn_standards_interval_count 0
_diffrn_standards_interval_time 0
_diffrn_standards_number 0
_exptl_absorpt_coefficient_mu 5.030
_exptl_absorpt_correction_T_max 0.6031
_exptl_absorpt_correction_T_min 0.1326
_exptl_absorpt_correction_type multi-scan
_exptl_absorpt_process_details 'Jacobson, R. (1998) Private communication to Rigaku Corp.'
_exptl_crystal_colour colorless
_exptl_crystal_density_diffrn 1.843
_exptl_crystal_density_method 'not measured'
_exptl_crystal_description plate
_exptl_crystal_F_000 3544
_exptl_crystal_size_max 0.50
_exptl_crystal_size_mid 0.36
_exptl_crystal_size_min 0.10
_refine_diff_density_max 1.359
_refine_diff_density_min -1.211
_refine_diff_density_rms 0.172
_refine_ls_extinction_method none
_refine_ls_goodness_of_fit_ref 1.082
_refine_ls_hydrogen_treatment constr
_refine_ls_matrix_type full
_refine_ls_number_parameters 330
_refine_ls_number_reflns 5687
_refine_ls_number_restraints 4
_refine_ls_restrained_S_all 4.037
_refine_ls_R_factor_all 0.1096
_refine_ls_R_factor_gt 0.0908
_refine_ls_shift/su_max 0.000
_refine_ls_shift/su_mean 0.000
_refine_ls_structure_factor_coef Fsqd
_refine_ls_weighting_details 'calc w=1/[\s^2^(Fo^2^)+(0.1041P)^2^+118.5390P] where P=(Fo^2^+2Fc^2^)/3'
_refine_ls_weighting_scheme calc
_refine_ls_wR_factor_gt 0.2221
_refine_ls_wR_factor_ref 0.2395
_reflns_number_gt 4534
_reflns_number_total 5687
_reflns_threshold_expression >2sigma(I)
_cod_data_source_file ic8021744_si_002_06.cif
_cod_data_source_block 7
_cod_original_sg_symbol_H-M 'C 2/c'
_cod_database_code 4301722

loop_
_symmetry_equiv_pos_as_xyz
'x, y, z'
'-x, y, -z+1/2'
'x+1/2, y+1/2, z'
'-x+1/2, y+1/2, -z+1/2'
'-x, -y, -z'
'x, -y, z-1/2'
'-x+1/2, -y+1/2, -z'
'x+1/2, -y+1/2, z-1/2'

loop_
_atom_site_label
_atom_site_type_symbol
_atom_site_fract_x
_atom_site_fract_y
_atom_site_fract_z
_atom_site_U_iso_or_equiv
_atom_site_adp_type
_atom_site_occupancy
_atom_site_symmetry_multiplicity
_atom_site_calc_flag
_atom_site_refinement_flags
_atom_site_disorder_assembly
_atom_site_disorder_group
Hg1 Hg 0.00619(7) 0.5898(3) 0.62594(12) 0.0649(10) Uani 1 1 d . . .
S1 S 0.0239(5) 0.8043(19) 0.5828(10) 0.078(5) Uani 1 1 d . . .
S2 S 0.0374(4) 0.3945(14) 0.7109(8) 0.060(4) Uani 1 1 d . . .
N1 N -0.1444(12) 0.953(4) 0.339(2) 0.049(7) Uani 1 1 d . . .
N2 N 0.2168(8) 0.512(3) 0.8937(15) 0.049(7) Uani 1 1 d . . .
N3 N -0.0467(8) 0.478(3) 0.5099(15) 0.100(17) Uani 1 1 d RD . .
H3A H -0.0567 0.5426 0.4723 0.114 Uiso 1 1 calc RD . .
H3B H -0.0364 0.4030 0.4976 0.114 Uiso 1 1 calc R . .
N4 N -0.0572(8) 0.598(3) 0.6246(15) 0.068(12) Uani 1 1 d RD . .
H4A H -0.0549 0.5444 0.6624 0.076 Uiso 1 1 calc RD . .
H4B H -0.0619 0.6900 0.6325 0.076 Uiso 1 1 calc RD . .
C1 C -0.0252(8) 0.850(5) 0.5105(17) 0.068(16) Uani 1 1 d G . .
C2 C -0.0378(10) 0.813(4) 0.438(2) 0.070(16) Uani 1 1 d G . .
H2A H -0.0203 0.7636 0.4267 0.088 Uiso 1 1 calc R . .
C3 C -0.0762(10) 0.850(4) 0.3814(15) 0.068(15) Uani 1 1 d G . .
H3 H -0.0847 0.8259 0.3322 0.082 Uiso 1 1 calc R . .
C4 C -0.1021(9) 0.924(4) 0.3978(16) 0.063(13) Uani 1 1 d G . .
C5 C -0.0895(11) 0.960(4) 0.4705(19) 0.080(17) Uani 1 1 d G . .
H5A H -0.1070 1.0100 0.4815 0.091 Uiso 1 1 calc R . .
C6 C -0.0511(11) 0.923(5) 0.5268(14) 0.080(17) Uani 1 1 d G . .
H6A H -0.0425 0.9477 0.5760 0.090 Uiso 1 1 calc R . .
C7 C -0.160(2) 0.846(9) 0.275(4) 0.089(8) Uani 1 1 d . . .
H7A H -0.1874 0.8695 0.2375 0.133 Uiso 1 1 calc R . .
H7B H -0.1591 0.7503 0.2933 0.133 Uiso 1 1 calc R . .
H7C H -0.1430 0.8495 0.2529 0.133 Uiso 1 1 calc R . .
C8 C -0.173(2) 0.968(9) 0.361(4) 0.089(8) Uani 1 1 d . . .
H8A H -0.1637 1.0390 0.4002 0.133 Uiso 1 1 calc R . .
H8B H -0.1764 0.8773 0.3797 0.133 Uiso 1 1 calc R . .
H8C H -0.1987 0.9980 0.3196 0.133 Uiso 1 1 calc R . .
C9 C -0.143(2) 1.081(8) 0.298(4) 0.089(8) Uani 1 1 d . . .
H9A H -0.1347 1.1627 0.3310 0.133 Uiso 1 1 calc R . .
H9B H -0.1702 1.0987 0.2564 0.133 Uiso 1 1 calc R . .
H9C H -0.1248 1.0651 0.2806 0.133 Uiso 1 1 calc R . .
C10 C 0.0904(15) 0.430(5) 0.758(3) 0.045(11) Uani 1 1 d . . .
C11 C 0.1086(15) 0.525(6) 0.734(2) 0.050(11) Uani 1 1 d . . .
H11A H 0.0931 0.5734 0.6892 0.060 Uiso 1 1 calc R . .
C12 C 0.1498(15) 0.551(5) 0.777(2) 0.047(11) Uani 1 1 d . . .
H12A H 0.1620 0.6155 0.7603 0.057 Uiso 1 1 calc R . .
C13 C 0.1723(13) 0.484(5) 0.842(3) 0.044(10) Uani 1 1 d . . .
C14 C 0.1541(17) 0.382(6) 0.865(3) 0.060(15) Uani 1 1 d . . .
H14A H 0.1699 0.3317 0.9089 0.077 Uiso 1 1 calc R . .
C15 C 0.1141(17) 0.356(6) 0.823(3) 0.060(14) Uani 1 1 d . . .
H15A H 0.1023 0.2863 0.8387 0.076 Uiso 1 1 calc R . .
C16 C 0.241(2) 0.382(8) 0.896(4) 0.089(8) Uani 1 1 d . . .
H16A H 0.2320 0.2995 0.9119 0.133 Uiso 1 1 calc R . .
H16B H 0.2692 0.3983 0.9294 0.133 Uiso 1 1 calc R . .
H16C H 0.2362 0.3637 0.8464 0.133 Uiso 1 1 calc R . .
C17 C 0.231(2) 0.638(9) 0.868(4) 0.089(8) Uani 1 1 d . . .
H17A H 0.2594 0.6542 0.9014 0.133 Uiso 1 1 calc R . .
H17B H 0.2158 0.7227 0.8662 0.133 Uiso 1 1 calc R . .
H17C H 0.2262 0.6193 0.8185 0.133 Uiso 1 1 calc R . .
C18 C 0.225(2) 0.547(9) 0.971(4) 0.089(8) Uani 1 1 d . . .
H18A H 0.2162 0.4673 0.9889 0.133 Uiso 1 1 calc R . .
H18B H 0.2100 0.6316 0.9687 0.133 Uiso 1 1 calc R . .
H18C H 0.2535 0.5627 1.0034 0.133 Uiso 1 1 calc R . .
C19 C -0.079(2) 0.430(9) 0.524(5) 0.11(3) Uani 1 1 d . . .
H19A H -0.0691 0.3488 0.5581 0.130 Uiso 1 1 calc R . .
H19B H -0.1023 0.3987 0.4776 0.130 Uiso 1 1 calc R . .
C20 C -0.091(2) 0.549(10) 0.557(4) 0.10(2) Uani 1 1 d . . .
H20A H -0.1020 0.6278 0.5214 0.121 Uiso 1 1 calc R . .
H20B H -0.1120 0.5149 0.5660 0.121 Uiso 1 1 calc R . .
P1 P 0.7090(4) 0.9675(15) 0.1442(7) 0.052(3) Uani 1 1 d . . .
P2 P 0.8556(5) 1.0495(16) 0.0956(8) 0.059(4) Uani 1 1 d . . .
F1 F 0.7503(11) 0.984(7) 0.145(2) 0.130(18) Uani 1 1 d . . .
F2 F 0.7274(17) 0.836(5) 0.198(2) 0.120(17) Uani 1 1 d . . .
F3 F 0.6684(13) 0.948(7) 0.143(3) 0.14(2) Uani 1 1 d . . .
F4 F 0.6921(16) 1.096(4) 0.091(2) 0.116(16) Uani 1 1 d . . .
F5 F 0.7243(17) 1.066(5) 0.214(2) 0.120(18) Uani 1 1 d . . .
F6 F 0.6932(13) 0.868(5) 0.075(2) 0.096(12) Uani 1 1 d . . .
F7 F 0.845(2) 1.174(6) 0.131(3) 0.19(3) Uani 1 1 d . . .
F8 F 0.8896(14) 1.130(5) 0.093(3) 0.119(16) Uani 1 1 d . . .
F9 F 0.8208(14) 0.959(6) 0.095(3) 0.130(18) Uani 1 1 d . . .
F10 F 0.8840(14) 0.984(5) 0.175(2) 0.108(14) Uani 1 1 d . . .
F11 F 0.863(2) 0.919(4) 0.059(3) 0.13(2) Uani 1 1 d . . .
F12 F 0.8251(14) 1.108(5) 0.016(2) 0.118(15) Uani 1 1 d . . .
C21 C 0.0000(14) 1.061(5) 0.750(2) 0.21(11) Uani 1 2 d SR . .
H21A H -0.0255 1.0950 0.7096 0.337 Uiso 0.50 1 calc PR . .
H21B H 0.0219 1.0950 0.7439 0.337 Uiso 0.50 1 calc PR . .
H21C H 0.0036 1.0950 0.7965 0.337 Uiso 0.50 1 calc PR . .
C22 C 0.0000(14) 0.916(5) 0.750(2) 0.11(4) Uani 1 2 d SR . .
N5 N 0.0000(14) 0.804(5) 0.750(2) 0.14(4) Uani 1 2 d SR . .

loop_
_atom_site_aniso_label
_atom_site_aniso_U_11
_atom_site_aniso_U_22
_atom_site_aniso_U_33
_atom_site_aniso_U_23
_atom_site_aniso_U_13
_atom_site_aniso_U_12
Hg1 0.0560(16) 0.0754(17) 0.0559(14) 0.0179(10) 0.0231(11) 0.0179(11)
S1 0.054(9) 0.081(11) 0.083(11) 0.018(9) 0.022(8) -0.002(8)
S2 0.041(7) 0.057(8) 0.069(9) 0.017(6) 0.019(7) 0.004(6)
N1 0.047(16) 0.055(17) 0.052(16) 0.001(14) 0.030(14) 0.002(14)
N2 0.047(16) 0.055(17) 0.052(16) 0.001(14) 0.030(14) 0.002(14)
N3 0.08(4) 0.11(5) 0.10(4) 0.00(4) 0.05(3) 0.01(4)
N4 0.05(3) 0.07(3) 0.08(3) 0.00(2) 0.03(2) 0.00(2)
C1 0.05(3) 0.10(5) 0.05(3) 0.00(3) 0.02(3) -0.02(3)
C2 0.05(3) 0.07(4) 0.08(4) 0.00(3) 0.02(3) 0.00(3)
C3 0.07(4) 0.08(4) 0.06(3) -0.01(3) 0.03(3) 0.00(3)
C4 0.05(3) 0.08(4) 0.05(3) 0.01(3) 0.02(3) 0.01(3)
C5 0.06(4) 0.11(5) 0.05(3) 0.00(3) 0.02(3) 0.02(4)
C6 0.08(4) 0.10(5) 0.05(3) 0.02(3) 0.03(3) 0.00(4)
C7 0.067(17) 0.12(2) 0.074(18) 0.000(17) 0.029(15) 0.011(17)
C8 0.067(17) 0.12(2) 0.074(18) 0.000(17) 0.029(15) 0.011(17)
C9 0.067(17) 0.12(2) 0.074(18) 0.000(17) 0.029(15) 0.011(17)
C10 0.04(3) 0.04(2) 0.06(3) 0.00(2) 0.03(2) 0.00(2)
C11 0.05(3) 0.06(3) 0.04(2) 0.01(2) 0.02(2) 0.00(3)
C12 0.05(3) 0.05(3) 0.04(2) 0.01(2) 0.02(2) 0.00(2)
C13 0.03(2) 0.04(2) 0.06(3) 0.00(2) 0.02(2) 0.00(2)
C14 0.05(3) 0.06(3) 0.06(3) 0.02(3) 0.02(3) 0.00(3)
C15 0.06(3) 0.06(3) 0.06(3) 0.02(3) 0.03(3) -0.01(3)
C16 0.067(17) 0.12(2) 0.074(18) 0.000(17) 0.029(15) 0.011(17)
C17 0.067(17) 0.12(2) 0.074(18) 0.000(17) 0.029(15) 0.011(17)
C18 0.067(17) 0.12(2) 0.074(18) 0.000(17) 0.029(15) 0.011(17)
C19 0.06(4) 0.11(6) 0.10(6) -0.01(5) 0.00(4) -0.02(4)
C20 0.06(4) 0.14(7) 0.07(5) -0.01(5) 0.02(4) 0.01(5)
P1 0.058(8) 0.060(8) 0.040(6) 0.002(6) 0.026(6) 0.006(7)
P2 0.061(9) 0.066(9) 0.050(8) 0.005(7) 0.028(7) 0.008(7)
F1 0.06(2) 0.22(5) 0.10(3) 0.02(4) 0.04(2) 0.01(3)
F2 0.20(5) 0.09(3) 0.08(3) 0.04(2) 0.07(3) 0.04(3)
F3 0.08(3) 0.26(7) 0.10(3) -0.02(4) 0.06(3) -0.02(3)
F4 0.15(4) 0.09(3) 0.08(3) 0.04(2) 0.04(3) 0.04(3)
F5 0.17(5) 0.10(3) 0.05(2) -0.03(2) 0.03(3) 0.01(3)
F6 0.12(3) 0.11(3) 0.06(2) -0.03(2) 0.05(2) -0.02(3)
F7 0.32(9) 0.14(4) 0.14(4) 0.03(4) 0.15(6) 0.13(5)
F8 0.09(3) 0.12(3) 0.14(4) 0.00(3) 0.05(3) -0.04(3)
F9 0.10(3) 0.17(5) 0.13(4) 0.05(4) 0.06(3) -0.02(3)
F10 0.12(3) 0.11(3) 0.06(2) 0.02(2) 0.02(2) 0.02(3)
F11 0.24(6) 0.08(3) 0.13(4) 0.02(2) 0.14(5) 0.02(3)
F12 0.11(3) 0.14(4) 0.07(2) 0.04(2) 0.02(2) 0.01(3)
C21 0.2(2) 0.09(11) 0.3(3) 0.000 0.1(2) 0.000
C22 0.13(11) 0.10(9) 0.09(8) 0.000 0.06(8) 0.000
N5 0.10(8) 0.12(8) 0.12(8) 0.000 0.00(6) 0.000

loop_
_atom_type_symbol
_atom_type_description
_atom_type_scat_dispersion_real
_atom_type_scat_dispersion_imag
_atom_type_scat_source
C C 0.0033 0.0016 'International Tables Vol C Tables 4.2.6.8 and 6.1.1.4'
H H 0.0000 0.0000 'International Tables Vol C Tables 4.2.6.8 and 6.1.1.4'
N N 0.0061 0.0033 'International Tables Vol C Tables 4.2.6.8 and 6.1.1.4'
F F 0.0171 0.0103 'International Tables Vol C Tables 4.2.6.8 and 6.1.1.4'
P P 0.1023 0.0942 'International Tables Vol C Tables 4.2.6.8 and 6.1.1.4'
S S 0.1246 0.1234 'International Tables Vol C Tables 4.2.6.8 and 6.1.1.4'
Hg Hg -2.3894 9.2266 'International Tables Vol C Tables 4.2.6.8 and 6.1.1.4'

loop_
_geom_angle_atom_site_label_1
_geom_angle_atom_site_label_2
_geom_angle_atom_site_label_3
_geom_angle
_geom_angle_site_symmetry_1
_geom_angle_site_symmetry_3
_geom_angle_publ_flag
S2 Hg1 N4 98.9(7) . . ?
S2 Hg1 S1 140.6(5) . . ?
N4 Hg1 S1 115.9(7) . . ?
S2 Hg1 N3 105.0(7) . . ?
N4 Hg1 N3 71.6(7) . . ?
S1 Hg1 N3 103.1(7) . . ?
C1 S1 Hg1 98.0(15) . . ?
C10 S2 Hg1 105.7(16) . . ?
C8 N1 C9 111(5) . . ?
C8 N1 C4 117(4) . . ?
C9 N1 C4 107(4) . . ?
C8 N1 C7 110(5) . . ?
C9 N1 C7 98(5) . . ?
C4 N1 C7 113(4) . . ?
C13 N2 C17 111(4) . . ?
C13 N2 C16 109(4) . . ?
C17 N2 C16 108(4) . . ?
C13 N2 C18 110(3) . . ?
C17 N2 C18 107(5) . . ?
C16 N2 C18 111(4) . . ?
C19 N3 Hg1 106.50 . . ?
C19 N3 H3A 110.4 . . ?
Hg1 N3 H3A 110.4 . . ?
C19 N3 H3B 110.4 . . ?
Hg1 N3 H3B 110.4 . . ?
H3A N3 H3B 108.6 . . ?
C20 N4 Hg1 113.79 . . ?
C20 N4 H4A 108.9 . . ?
Hg1 N4 H4A 108.9 . . ?
C20 N4 H4B 108.9 . . ?
Hg1 N4 H4B 108.9 . . ?
H4A N4 H4B 107.7 . . ?
C2 C1 C6 120.0 . . ?
C2 C1 S1 121(2) . . ?
C6 C1 S1 119(2) . . ?
C1 C2 C3 120.0 . . ?
C1 C2 H2A 120.0 . . ?
C3 C2 H2A 120.0 . . ?
C2 C3 C4 120.0 . . ?
C2 C3 H3 120.0 . . ?
C4 C3 H3 120.0 . . ?
C5 C4 C3 120.0 . . ?
C5 C4 N1 120(3) . . ?
C3 C4 N1 120(3) . . ?
C4 C5 C6 120.0 . . ?
C4 C5 H5A 120.0 . . ?
C6 C5 H5A 120.0 . . ?
C5 C6 C1 120.0 . . ?
C5 C6 H6A 120.0 . . ?
C1 C6 H6A 120.0 . . ?
N1 C7 H7A 109.5 . . ?
N1 C7 H7B 109.5 . . ?
H7A C7 H7B 109.5 . . ?
N1 C7 H7C 109.5 . . ?
H7A C7 H7C 109.5 . . ?
H7B C7 H7C 109.5 . . ?
N1 C8 H8A 109.5 . . ?
N1 C8 H8B 109.5 . . ?
H8A C8 H8B 109.5 . . ?
N1 C8 H8C 109.5 . . ?
H8A C8 H8C 109.5 . . ?
H8B C8 H8C 109.5 . . ?
N1 C9 H9A 108.0 . . ?
N1 C9 H9B 108.0 . . ?
H9A C9 H9B 108.0 . . ?
N1 C9 H9C 109.5 . . ?
H9A C9 H9C 111.0 . . ?
H9B C9 H9C 109.5 . . ?
C11 C10 C15 119(5) . . ?
C11 C10 S2 124(4) . . ?
C15 C10 S2 117(4) . . ?
C10 C11 C12 120(4) . . ?
C10 C11 H11A 120.0 . . ?
C12 C11 H11A 120.0 . . ?
C13 C12 C11 121(4) . . ?
C13 C12 H12A 119.5 . . ?
C11 C12 H12A 119.5 . . ?
C12 C13 C14 119(4) . . ?
C12 C13 N2 124(4) . . ?
C14 C13 N2 117(4) . . ?
C15 C14 C13 121(5) . . ?
C15 C14 H14A 119.7 . . ?
C13 C14 H14A 119.7 . . ?
C14 C15 C10 120(5) . . ?
C14 C15 H15A 119.8 . . ?
C10 C15 H15A 119.8 . . ?
N2 C16 H16A 109.5 . . ?
N2 C16 H16B 109.5 . . ?
H16A C16 H16B 109.5 . . ?
N2 C16 H16C 109.5 . . ?
H16A C16 H16C 109.5 . . ?
H16B C16 H16C 109.5 . . ?
N2 C17 H17A 109.5 . . ?
N2 C17 H17B 109.5 . . ?
H17A C17 H17B 109.5 . . ?
N2 C17 H17C 109.5 . . ?
H17A C17 H17C 109.5 . . ?
H17B C17 H17C 109.5 . . ?
N2 C18 H18A 109.5 . . ?
N2 C18 H18B 109.5 . . ?
H18A C18 H18B 109.5 . . ?
N2 C18 H18C 109.5 . . ?
H18A C18 H18C 109.5 . . ?
H18B C18 H18C 109.5 . . ?
N3 C19 C20 110.54 . . ?
N3 C19 H19A 109.6 . . ?
C20 C19 H19A 109.6 . . ?
N3 C19 H19B 109.6 . . ?
C20 C19 H19B 109.6 . . ?
H19A C19 H19B 108.1 . . ?
N4 C20 C19 111.02 . . ?
N4 C20 H20A 109.4 . . ?
C19 C20 H20A 109.4 . . ?
N4 C20 H20B 109.4 . . ?
C19 C20 H20B 109.4 . . ?
H20A C20 H20B 108.0 . . ?
F4 P1 F3 92(3) . . ?
F4 P1 F6 88(2) . . ?
F3 P1 F6 90(3) . . ?
F4 P1 F5 92(2) . . ?
F3 P1 F5 89(3) . . ?
F6 P1 F5 179(3) . . ?
F4 P1 F2 178(3) . . ?
F3 P1 F2 90(3) . . ?
F6 P1 F2 91(2) . . ?
F5 P1 F2 88(2) . . ?
F4 P1 F1 89(3) . . ?
F3 P1 F1 179(4) . . ?
F6 P1 F1 89(3) . . ?
F5 P1 F1 92(3) . . ?
F2 P1 F1 89(3) . . ?
F7 P2 F8 95(4) . . ?
F7 P2 F11 176(4) . . ?
F8 P2 F11 89(3) . . ?
F7 P2 F10 90(3) . . ?
F8 P2 F10 95(3) . . ?
F11 P2 F10 91(3) . . ?
F7 P2 F12 91(3) . . ?
F8 P2 F12 89(3) . . ?
F11 P2 F12 89(3) . . ?
F10 P2 F12 177(3) . . ?
F7 P2 F9 89(4) . . ?
F8 P2 F9 176(3) . . ?
F11 P2 F9 87(3) . . ?
F10 P2 F9 86(3) . . ?
F12 P2 F9 91(3) . . ?
C22 C21 H21A 109.5 . . ?
C22 C21 H21B 109.5 . . ?
H21A C21 H21B 109.5 . . ?
C22 C21 H21C 109.5 . . ?
H21A C21 H21C 109.5 . . ?
H21B C21 H21C 109.5 . . ?
N5 C22 C21 180(10) . . ?

loop_
_geom_bond_atom_site_label_1
_geom_bond_atom_site_label_2
_geom_bond_distance
_geom_bond_site_symmetry_2
_geom_bond_publ_flag
Hg1 S2 2.409(13) . ?
Hg1 N4 2.43(2) . ?
Hg1 S1 2.440(17) . ?
Hg1 N3 2.48(3) . ?
S1 C1 1.77(3) . ?
S2 C10 1.79(5) . ?
N1 C8 1.41(7) . ?
N1 C9 1.48(8) . ?
N1 C4 1.49(5) . ?
N1 C7 1.54(8) . ?
N2 C13 1.51(5) . ?
N2 C17 1.52(8) . ?
N2 C16 1.52(7) . ?
N2 C18 1.52(7) . ?
N3 C19 1.48653 . ?
N3 H3A 0.9100 . ?
N3 H3B 0.9100 . ?
N4 C20 1.42918 . ?
N4 H4A 0.9100 . ?
N4 H4B 0.9100 . ?
C1 C2 1.3900 . ?
C1 C6 1.3900 . ?
C2 C3 1.3900 . ?
C2 H2A 0.9400 . ?
C3 C4 1.3900 . ?
C3 H3 0.9400 . ?
C4 C5 1.3900 . ?
C5 C6 1.3900 . ?
C5 H5A 0.9400 . ?
C6 H6A 0.9400 . ?
C7 H7A 0.9700 . ?
C7 H7B 0.9700 . ?
C7 H7C 0.9700 . ?
C8 H8A 0.9700 . ?
C8 H8B 0.9700 . ?
C8 H8C 0.9700 . ?
C9 H9A 0.9700 . ?
C9 H9B 0.9700 . ?
C9 H9C 0.9500 . ?
C10 C11 1.38(7) . ?
C10 C15 1.38(7) . ?
C11 C12 1.39(7) . ?
C11 H11A 0.9400 . ?
C12 C13 1.34(6) . ?
C12 H12A 0.9400 . ?
C13 C14 1.40(7) . ?
C14 C15 1.35(8) . ?
C14 H14A 0.9400 . ?
C15 H15A 0.9400 . ?
C16 H16A 0.9700 . ?
C16 H16B 0.9700 . ?
C16 H16C 0.9700 . ?
C17 H17A 0.9700 . ?
C17 H17B 0.9700 . ?
C17 H17C 0.9700 . ?
C18 H18A 0.9700 . ?
C18 H18B 0.9700 . ?
C18 H18C 0.9700 . ?
C19 C20 1.50(11) . ?
C19 H19A 0.9800 . ?
C19 H19B 0.9800 . ?
C20 H20A 0.9800 . ?
C20 H20B 0.9800 . ?
P1 F4 1.55(4) . ?
P1 F3 1.56(4) . ?
P1 F6 1.56(4) . ?
P1 F5 1.57(4) . ?
P1 F2 1.58(4) . ?
P1 F1 1.59(4) . ?
P2 F7 1.53(4) . ?
P2 F8 1.54(4) . ?
P2 F11 1.56(4) . ?
P2 F10 1.57(4) . ?
P2 F12 1.58(4) . ?
P2 F9 1.58(4) . ?
C21 C22 1.36(7) . ?
C21 H21A 0.9700 . ?
C21 H21B 0.9700 . ?
C21 H21C 0.9700 . ?
C22 N5 1.05(7) . ?

loop_
_geom_hbond_atom_site_label_D
_geom_hbond_atom_site_label_H
_geom_hbond_atom_site_label_A
_geom_hbond_distance_DH
_geom_hbond_distance_HA
_geom_hbond_distance_DA
_geom_hbond_angle_DHA
_geom_hbond_site_symmetry_A
N3 H3B S1 0.91 2.77 3.64749 162.4 5_566
N4 H4A S2 0.91 2.77 3.67249 172.0 2_556
N4 H4B F8 0.91 2.34 3.12324 144.6 6_476
C5 H5A F11 0.94 2.52 3.38(5) 155.8 6_476
C7 H7A F1 0.97 2.43 3.39(8) 166.5 1_455
C9 H9C F10 0.95 2.53 3.39(9) 146.7 1_455
C17 H17A F12 0.97 2.49 3.38(8) 154.0 3_446
C18 H18C F9 0.97 2.51 3.37(8) 147.3 3_446

loop_
_geom_torsion_atom_site_label_1
_geom_torsion_atom_site_label_2
_geom_torsion_atom_site_label_3
_geom_torsion_atom_site_label_4
_geom_torsion
_geom_torsion_site_symmetry_1
_geom_torsion_site_symmetry_2
_geom_torsion_site_symmetry_3
_geom_torsion_site_symmetry_4
_geom_torsion_publ_flag
S2 Hg1 S1 C1 172.9(14) . . . . ?
N4 Hg1 S1 C1 -37.46 . . . . ?
N3 Hg1 S1 C1 38.22 . . . . ?
N4 Hg1 S2 C10 -149.07 . . . . ?
S1 Hg1 S2 C10 3(2) . . . . ?
N3 Hg1 S2 C10 137.79 . . . . ?
S2 Hg1 N3 C19 71.20 . . . . ?
N4 Hg1 N3 C19 -23.23 . . . . ?
S1 Hg1 N3 C19 -137.59 . . . . ?
S2 Hg1 N4 C20 -108.69 . . . . ?
S1 Hg1 N4 C20 91.27 . . . . ?
N3 Hg1 N4 C20 -5.74 . . . . ?
Hg1 S1 C1 C2 -99(2) . . . . ?
Hg1 S1 C1 C6 82(2) . . . . ?
C6 C1 C2 C3 0.0 . . . . ?
S1 C1 C2 C3 -179(3) . . . . ?
C1 C2 C3 C4 0.0 . . . . ?
C2 C3 C4 C5 0.0 . . . . ?
C2 C3 C4 N1 -175(4) . . . . ?
C8 N1 C4 C3 153(4) . . . . ?
C9 N1 C4 C3 -82(4) . . . . ?
C7 N1 C4 C3 25(5) . . . . ?
C8 N1 C4 C5 -22(6) . . . . ?
C9 N1 C4 C5 103(4) . . . . ?
C7 N1 C4 C5 -150(4) . . . . ?
C3 C4 C5 C6 0.0 . . . . ?
N1 C4 C5 C6 175(4) . . . . ?
C4 C5 C6 C1 0.0 . . . . ?
C2 C1 C6 C5 0.0 . . . . ?
S1 C1 C6 C5 179(3) . . . . ?
Hg1 S2 C10 C11 -16(5) . . . . ?
Hg1 S2 C10 C15 163(4) . . . . ?
C15 C10 C11 C12 -3(7) . . . . ?
S2 C10 C11 C12 176(4) . . . . ?
C10 C11 C12 C13 -1(7) . . . . ?
C11 C12 C13 C14 3(7) . . . . ?
C11 C12 C13 N2 -177(4) . . . . ?
C17 N2 C13 C12 8(6) . . . . ?
C16 N2 C13 C12 -111(5) . . . . ?
C18 N2 C13 C12 127(5) . . . . ?
C17 N2 C13 C14 -172(5) . . . . ?
C16 N2 C13 C14 69(5) . . . . ?
C18 N2 C13 C14 -53(6) . . . . ?
C12 C13 C14 C15 -3(8) . . . . ?
N2 C13 C14 C15 177(5) . . . . ?
C13 C14 C15 C10 -1(9) . . . . ?
C11 C10 C15 C14 3(8) . . . . ?
S2 C10 C15 C14 -176(5) . . . . ?
Hg1 N3 C19 C20 50.13 . . . . ?
Hg1 N4 C20 C19 34.37 . . . . ?
N3 C19 C20 N4 -58.54 . . . . ?
